data_4022382
loop_
_publ_author_name
'Henry J. Shine'
'Bingjun Zhao'
'Ding-Quan Qian'
'John N. Marx'
'Ilse Y. Guzm\'an-Jim\'enez'
'John H. Thurston'
'T. Ould-Ely'
'Kenton H. Whitmire'

_publ_contact_author
;
Henry J. Shine
Department of Chemistry and Biochemistry
Texas Tech University
Lubbock, Texas 79409
;
_publ_contact_author_email henry.shine@ttu.edu
_publ_contact_author_fax '806 742 1289'
_publ_contact_author_phone '806 742 3067'
_publ_section_title
;
 Adducts of Phenoxathiin and Thianthrene Cation Radicals
 with Alkenes and Cycloalkenes
;
_journal_name_full 'Journal of Organic Chemistry'
_journal_page_first 8910
_journal_page_last 8917
_journal_paper_doi 10.1021/jo030173h
_journal_volume 68
_journal_year 2003
_chemical_formula_sum 'C34 H31 Cl2 N O10.31 S2'
_chemical_formula_weight 753.54
_chemical_name_systematic
;
  ?
;
_space_group_IT_number 14
_symmetry_cell_setting monoclinic
_symmetry_space_group_name_Hall '-P 2ybc'
_symmetry_space_group_name_H-M 'P 1 21/c 1'
_atom_sites_solution_hydrogens geom
_atom_sites_solution_primary direct
_atom_sites_solution_secondary difmap
_audit_creation_method SHELXL-97
_cell_angle_alpha 90.00
_cell_angle_beta 99.85(3)
_cell_angle_gamma 90.00
_cell_formula_units_Z 4
_cell_length_a 9.3351(19)
_cell_length_b 16.983(3)
_cell_length_c 21.505(4)
_cell_measurement_reflns_used 2802
_cell_measurement_temperature 293(2)
_cell_measurement_theta_max 43.528
_cell_measurement_theta_min 4.797
_cell_volume 3359.2(12)
_computing_cell_refinement 'SHELXTL 5.10 (Bruker AXS, 1997)'
_computing_data_collection 'SHELXTL 5.10 (Bruker AXS, 1997)'
_computing_data_reduction 'SHELXTL 5.10 (Bruker AXS, 1997)'
_computing_molecular_graphics 'SHELXTL 5.10 (Bruker AXS, 1997)'
_computing_publication_material 'SHELXTL 5.10 (Bruker AXS, 1997)'
_computing_structure_refinement 'SHELXL-97 (Sheldrick, 1997)'
_computing_structure_solution 'SHELXS-97 (Sheldrick, 1990)'
_diffrn_ambient_temperature 293(2)
_diffrn_measured_fraction_theta_full 0.994
_diffrn_measured_fraction_theta_max 0.994
_diffrn_measurement_device_type 'Bruker AXS SMART 1K, CCD'
_diffrn_measurement_method 2theta/omega
_diffrn_radiation_monochromator graphite
_diffrn_radiation_source 'normal-focus sealed tube'
_diffrn_radiation_type MoK\a
_diffrn_radiation_wavelength 0.71073
_diffrn_reflns_av_R_equivalents 0.0588
_diffrn_reflns_av_sigmaI/netI 0.0657
_diffrn_reflns_limit_h_max 10
_diffrn_reflns_limit_h_min -10
_diffrn_reflns_limit_k_max 10
_diffrn_reflns_limit_k_min -18
_diffrn_reflns_limit_l_max 23
_diffrn_reflns_limit_l_min -23
_diffrn_reflns_number 15334
_diffrn_reflns_theta_full 23.35
_diffrn_reflns_theta_max 23.35
_diffrn_reflns_theta_min 1.54
_exptl_absorpt_coefficient_mu 0.379
_exptl_crystal_colour white
_exptl_crystal_density_diffrn 1.490
_exptl_crystal_density_method 'not measured'
_exptl_crystal_description needle
_exptl_crystal_F_000 1562
_exptl_crystal_size_max 0.4
_exptl_crystal_size_mid 0.26
_exptl_crystal_size_min 0.2
_refine_diff_density_max 0.361
_refine_diff_density_min -0.336
_refine_diff_density_rms 0.056
_refine_ls_extinction_coef EXTI
_refine_ls_extinction_method EXTI
_refine_ls_goodness_of_fit_ref 0.970
_refine_ls_hydrogen_treatment 'riding model'
_refine_ls_matrix_type full
_refine_ls_number_parameters 530
_refine_ls_number_reflns 4865
_refine_ls_number_restraints 51
_refine_ls_restrained_S_all 0.965
_refine_ls_R_factor_all 0.0858
_refine_ls_R_factor_gt 0.0519
_refine_ls_shift/su_max 3.999
_refine_ls_shift/su_mean 0.012
_refine_ls_structure_factor_coef Fsqd
_refine_ls_weighting_details 'calc w=1/[\s^2^(Fo^2^)+(0.0869P)^2^+0.0000P] where P=(Fo^2^+2Fc^2^)/3'
_refine_ls_weighting_scheme calc
_refine_ls_wR_factor_gt 0.1389
_refine_ls_wR_factor_ref 0.1562
_reflns_number_gt 2923
_reflns_number_total 4865
_reflns_threshold_expression >2sigma(I)
_cod_data_source_file jo030173h_04.cif
_cod_data_source_block "'5,6-bis(5-phenoxathiiniumyl)cyclooctene(ClO4)2_qpo3'"
_cod_original_sg_symbol_H-M 'P 21/c'
_cod_database_code 4022382

loop_
_symmetry_equiv_pos_as_xyz
'x, y, z'
'-x, y+1/2, -z+1/2'
'-x, -y, -z'
'x, -y-1/2, z-1/2'

loop_
_atom_site_label
_atom_site_type_symbol
_atom_site_fract_x
_atom_site_fract_y
_atom_site_fract_z
_atom_site_U_iso_or_equiv
_atom_site_adp_type
_atom_site_occupancy
_atom_site_symmetry_multiplicity
_atom_site_calc_flag
_atom_site_refinement_flags
_atom_site_disorder_assembly
_atom_site_disorder_group
S1 S 0.30036(10) 0.63865(6) 0.27582(4) 0.0431(3) Uani 1 1 d . . .
S2 S 0.09531(11) 0.64084(7) 0.44279(5) 0.0521(3) Uani 1 1 d . . .
O1 O 0.1203(3) 0.78483(16) 0.23907(13) 0.0522(7) Uani 1 1 d . . .
O2 O 0.2793(4) 0.78033(18) 0.49411(15) 0.0715(9) Uani 1 1 d . . .
C1 C 0.2756(5) 0.7180(3) 0.5352(2) 0.0547(11) Uani 1 1 d . . .
C2 C 0.3608(5) 0.7251(3) 0.5938(2) 0.0646(13) Uani 1 1 d . . .
H7BA H 0.4184 0.7694 0.6045 0.078 Uiso 1 1 calc R . .
C3 C 0.3583(5) 0.6648(3) 0.6362(2) 0.0705(14) Uani 1 1 d . . .
H12B H 0.4164 0.6683 0.6758 0.085 Uiso 1 1 calc R . .
C4 C 0.2733(5) 0.6000(3) 0.6220(2) 0.0662(14) Uani 1 1 d . . .
H11B H 0.2713 0.5611 0.6522 0.079 Uiso 1 1 calc R . .
C5 C 0.1904(5) 0.5920(3) 0.5630(2) 0.0605(12) Uani 1 1 d . . .
H10B H 0.1334 0.5474 0.5527 0.073 Uiso 1 1 calc R . .
C6 C 0.1933(4) 0.6516(3) 0.51904(18) 0.0503(11) Uani 1 1 d . . .
C7 C 0.0617(5) 0.7390(3) 0.4234(2) 0.0586(12) Uani 1 1 d . . .
C8 C -0.0594(6) 0.7592(4) 0.3786(2) 0.0830(17) Uani 1 1 d . . .
H2BA H -0.1261 0.7207 0.3621 0.100 Uiso 1 1 calc R . .
C9 C -0.0793(8) 0.8336(5) 0.3593(4) 0.119(3) Uani 1 1 d . . .
H1BA H -0.1582 0.8465 0.3284 0.143 Uiso 1 1 calc R . .
C10 C 0.0165(10) 0.8914(4) 0.3850(4) 0.124(3) Uani 1 1 d . . .
H6BA H 0.0000 0.9432 0.3715 0.149 Uiso 1 1 calc R . .
C11 C 0.1385(8) 0.8741(3) 0.4310(3) 0.099(2) Uani 1 1 d . . .
H5BA H 0.2032 0.9131 0.4483 0.118 Uiso 1 1 calc R . .
C12 C 0.1573(6) 0.7959(3) 0.4495(2) 0.0674(14) Uani 1 1 d . . .
C13 C 0.2530(4) 0.7970(2) 0.27685(18) 0.0457(10) Uani 1 1 d . . .
C14 C 0.2898(5) 0.8735(3) 0.2949(2) 0.0576(12) Uani 1 1 d . . .
H7AA H 0.2268 0.9148 0.2814 0.069 Uiso 1 1 calc R . .
C15 C 0.4205(6) 0.8874(3) 0.3330(2) 0.0689(14) Uani 1 1 d . . .
H12A H 0.4455 0.9387 0.3457 0.083 Uiso 1 1 calc R . .
C16 C 0.5157(5) 0.8270(3) 0.3531(2) 0.0688(14) Uani 1 1 d . . .
H11A H 0.6037 0.8379 0.3791 0.083 Uiso 1 1 calc R . .
C17 C 0.4818(4) 0.7507(3) 0.33492(19) 0.0565(11) Uani 1 1 d . . .
H10A H 0.5471 0.7101 0.3477 0.068 Uiso 1 1 calc R . .
C18 C 0.3488(4) 0.7353(2) 0.29727(17) 0.0422(10) Uani 1 1 d . . .
C19 C 0.1900(4) 0.6577(2) 0.20335(17) 0.0440(10) Uani 1 1 d . . .
C20 C 0.1805(5) 0.6020(3) 0.15490(19) 0.0545(11) Uani 1 1 d . . .
H2AA H 0.2378 0.5569 0.1600 0.065 Uiso 1 1 calc R . .
C21 C 0.0851(5) 0.6149(3) 0.0996(2) 0.0613(12) Uani 1 1 d . . .
H1AA H 0.0783 0.5788 0.0668 0.074 Uiso 1 1 calc R . .
C22 C -0.0008(5) 0.6818(3) 0.0930(2) 0.0636(13) Uani 1 1 d . . .
H6AA H -0.0682 0.6890 0.0563 0.076 Uiso 1 1 calc R . .
C23 C 0.0118(4) 0.7376(3) 0.1396(2) 0.0536(11) Uani 1 1 d . . .
H5AA H -0.0443 0.7831 0.1340 0.064 Uiso 1 1 calc R . .
C24 C 0.1075(4) 0.7257(2) 0.19445(18) 0.0441(10) Uani 1 1 d . . .
C25 C 0.1590(4) 0.6219(2) 0.32664(17) 0.0444(10) Uani 1 1 d . . .
H7A H 0.1017 0.6705 0.3240 0.053 Uiso 1 1 calc R . .
C26 C 0.2380(4) 0.6168(2) 0.39507(16) 0.0389(9) Uani 1 1 d . . .
H6A H 0.3121 0.6582 0.4018 0.047 Uiso 1 1 calc R . .
C27 C 0.3080(4) 0.5399(2) 0.42061(18) 0.0473(10) Uani 1 1 d . . .
H5A H 0.2322 0.5011 0.4215 0.057 Uiso 1 1 calc R . .
H5B H 0.3564 0.5483 0.4637 0.057 Uiso 1 1 calc R . .
C28 C 0.4179(4) 0.5068(2) 0.38262(19) 0.0546(11) Uani 1 1 d . . .
H4A H 0.4834 0.5494 0.3765 0.066 Uiso 1 1 calc R . .
H4B H 0.4754 0.4679 0.4089 0.066 Uiso 1 1 calc R . .
C29 C 0.3684(6) 0.4702(3) 0.3203(2) 0.0684(13) Uani 1 1 d . . .
H3A H 0.4426 0.4562 0.2986 0.082 Uiso 1 1 calc R . .
C30 C 0.2369(8) 0.4543(3) 0.2906(3) 0.0931(19) Uani 1 1 d . . .
H2A H 0.2313 0.4298 0.2516 0.112 Uiso 1 1 calc R . .
C31 C 0.0947(6) 0.4705(3) 0.3113(3) 0.0874(17) Uani 1 1 d . . .
H1A H 0.1022 0.4569 0.3555 0.105 Uiso 1 1 calc R . .
H1B H 0.0201 0.4375 0.2874 0.105 Uiso 1 1 calc R . .
C32 C 0.0503(4) 0.5561(3) 0.3020(2) 0.0638(13) Uani 1 1 d . . .
H8A H -0.0352 0.5637 0.3214 0.077 Uiso 1 1 calc R . .
H8B H 0.0202 0.5645 0.2571 0.077 Uiso 1 1 calc R . .
C90 C 0.7172(7) 0.9640(4) 0.4663(3) 0.115(2) Uiso 1 1 d . . .
H22A H 0.6661 1.0129 0.4576 0.172 Uiso 1 1 calc R . .
H22B H 0.7118 0.9344 0.4279 0.172 Uiso 1 1 calc R . .
H22C H 0.8172 0.9744 0.4835 0.172 Uiso 1 1 calc R . .
C91 C 0.6686(7) 0.9306(4) 0.4997(3) 0.1003(19) Uiso 1 1 d . . .
N1 N 0.5973(7) 0.8840(4) 0.5404(3) 0.150(2) Uani 1 1 d . . .
Cl1A Cl 0.28068(12) 0.15601(7) 0.00853(6) 0.0695(4) Uani 0.692(4) 1 d PD A 1
O11A O 0.1953(7) 0.1384(3) -0.0489(2) 0.382(10) Uani 1 1 d D A 1
O12A O 0.4254(3) 0.1443(3) 0.0047(4) 0.136(4) Uani 0.692(4) 1 d PD A 1
O13A O 0.2424(8) 0.1076(2) 0.0549(3) 0.179(6) Uani 0.692(4) 1 d PD A 1
O14A O 0.2592(5) 0.23385(14) 0.02368(19) 0.1025(19) Uani 0.692(4) 1 d PD A 1
Cl1B Cl 0.28068(12) 0.15601(7) 0.00853(6) 0.0695(4) Uani 0.184(8) 1 d PD B 2
O11B O 0.1547(5) 0.1266(3) -0.0273(5) 0.046(7) Uani 0.184(8) 1 d PD B 2
O12B O 0.3932(10) 0.1513(3) -0.0256(5) 0.39(6) Uani 0.184(8) 1 d PD B 2
O13B O 0.3152(14) 0.1124(3) 0.06337(16) 0.19(3) Uani 0.184(8) 1 d PD B 2
O14B O 0.2592(5) 0.23385(14) 0.02368(19) 0.1025(19) Uani 0.184(8) 1 d PD B 2
Cl1C Cl 0.28068(12) 0.15601(7) 0.00853(6) 0.0695(4) Uani 0.124(8) 1 d PD C 3
O11C O 0.2756(19) 0.2005(12) -0.0457(6) 0.31(6) Uani 0.124(8) 1 d PD C 3
O12C O 0.4086(12) 0.1133(10) 0.0194(10) 0.053(10) Uani 0.124(8) 1 d PD C 3
O13C O 0.1635(14) 0.1050(9) 0.0012(9) 0.049(10) Uani 0.124(8) 1 d PD C 3
O14C O 0.275(2) 0.2053(11) 0.0593(7) 0.58(11) Uani 0.124(8) 1 d PD C 3
Cl2A Cl -0.32251(12) 0.61690(8) 0.22589(5) 0.0697(5) Uani 0.087(4) 1 d PD D 1
O21A O -0.2106(16) 0.6712(9) 0.2369(3) 0.074(18) Uani 0.087(4) 1 d PD D 1
O22A O -0.296(3) 0.5640(3) 0.1802(4) 0.34(8) Uani 0.087(4) 1 d PD D 1
O23A O -0.3309(3) 0.5768(2) 0.28114(12) 0.140(2) Uani 0.087(4) 1 d PD D 1
O24A O -0.4524(9) 0.6555(11) 0.2052(6) 0.064(16) Uani 0.087(4) 1 d PD D 1
Cl2B Cl -0.32251(12) 0.61690(8) 0.22589(5) 0.0697(5) Uani 0.91 1 d PD D 2
O21B O -0.2521(5) 0.68798(18) 0.24022(19) 0.184(4) Uani 0.913(4) 1 d PD D 2
O22B O -0.2452(4) 0.5723(2) 0.18908(14) 0.0989(17) Uani 0.913(4) 1 d PD D 2
O23B O -0.3309(3) 0.5768(2) 0.28114(12) 0.140(2) Uani 0.91 1 d PD D 2
O24B O -0.4610(2) 0.6306(3) 0.19303(15) 0.147(3) Uani 0.913(4) 1 d PD D 2

loop_
_atom_site_aniso_label
_atom_site_aniso_U_11
_atom_site_aniso_U_22
_atom_site_aniso_U_33
_atom_site_aniso_U_23
_atom_site_aniso_U_13
_atom_site_aniso_U_12
S1 0.0409(6) 0.0493(7) 0.0385(6) 0.0048(5) 0.0049(5) 0.0040(5)
S2 0.0418(6) 0.0723(8) 0.0433(6) 0.0084(5) 0.0103(5) 0.0066(5)
O1 0.0495(17) 0.0538(18) 0.0500(18) -0.0010(14) -0.0010(14) 0.0094(14)
O2 0.096(3) 0.060(2) 0.058(2) 0.0031(17) 0.0132(19) -0.0018(18)
C1 0.061(3) 0.062(3) 0.044(3) 0.004(2) 0.016(2) 0.015(2)
C2 0.064(3) 0.080(4) 0.050(3) -0.012(3) 0.012(2) 0.011(3)
C3 0.069(3) 0.096(4) 0.047(3) -0.001(3) 0.012(2) 0.035(3)
C4 0.071(3) 0.084(4) 0.047(3) 0.021(3) 0.020(3) 0.027(3)
C5 0.058(3) 0.074(3) 0.053(3) 0.014(2) 0.020(2) 0.011(2)
C6 0.052(3) 0.062(3) 0.039(2) 0.004(2) 0.014(2) 0.015(2)
C7 0.062(3) 0.068(3) 0.049(3) 0.008(2) 0.019(2) 0.026(3)
C8 0.073(3) 0.115(5) 0.065(3) 0.027(3) 0.024(3) 0.047(3)
C9 0.128(7) 0.142(7) 0.099(6) 0.050(5) 0.051(5) 0.085(6)
C10 0.205(9) 0.091(6) 0.096(6) 0.046(4) 0.083(6) 0.095(6)
C11 0.173(6) 0.064(4) 0.067(4) 0.007(3) 0.044(4) 0.040(4)
C12 0.100(4) 0.061(4) 0.048(3) 0.009(2) 0.030(3) 0.034(3)
C13 0.045(2) 0.054(3) 0.038(2) -0.001(2) 0.008(2) 0.000(2)
C14 0.070(3) 0.049(3) 0.054(3) -0.005(2) 0.010(2) 0.003(2)
C15 0.081(4) 0.059(3) 0.065(3) -0.010(3) 0.008(3) -0.012(3)
C16 0.060(3) 0.080(4) 0.062(3) -0.010(3) -0.002(2) -0.019(3)
C17 0.046(3) 0.068(3) 0.053(3) 0.004(2) 0.000(2) -0.002(2)
C18 0.040(2) 0.048(3) 0.039(2) 0.0026(18) 0.0066(19) -0.0019(19)
C19 0.046(2) 0.053(3) 0.032(2) 0.0046(19) 0.0044(18) -0.001(2)
C20 0.070(3) 0.054(3) 0.040(3) 0.004(2) 0.010(2) -0.001(2)
C21 0.071(3) 0.071(3) 0.040(3) -0.004(2) 0.004(2) -0.016(3)
C22 0.055(3) 0.084(4) 0.046(3) 0.016(3) -0.006(2) -0.012(3)
C23 0.046(3) 0.060(3) 0.051(3) 0.009(2) -0.003(2) -0.002(2)
C24 0.040(2) 0.053(3) 0.038(2) 0.004(2) 0.0033(19) -0.001(2)
C25 0.037(2) 0.058(3) 0.037(2) 0.0088(19) 0.0024(18) 0.0046(19)
C26 0.031(2) 0.048(2) 0.036(2) 0.0011(18) 0.0026(17) -0.0018(18)
C27 0.049(2) 0.048(3) 0.040(2) 0.0061(19) -0.0051(19) 0.005(2)
C28 0.061(3) 0.052(3) 0.048(3) -0.002(2) 0.000(2) 0.016(2)
C29 0.093(4) 0.055(3) 0.055(3) -0.005(2) 0.004(3) 0.021(3)
C30 0.130(5) 0.060(4) 0.073(4) -0.018(3) -0.030(4) -0.004(4)
C31 0.085(4) 0.065(4) 0.096(4) 0.004(3) -0.031(3) -0.033(3)
C32 0.048(3) 0.093(4) 0.046(3) 0.010(2) -0.006(2) -0.019(3)
N1 0.154(5) 0.170(6) 0.132(5) 0.017(4) 0.046(4) -0.016(4)
Cl1A 0.0587(8) 0.0705(9) 0.0734(9) -0.0123(7) -0.0058(7) 0.0155(7)
O11A 0.54(2) 0.239(12) 0.254(12) -0.137(9) -0.239(13) 0.215(12)
O12A 0.066(5) 0.173(9) 0.180(8) 0.098(6) 0.051(5) 0.049(5)
O13A 0.103(7) 0.159(8) 0.291(15) 0.146(10) 0.083(8) 0.028(5)
O14A 0.165(5) 0.062(3) 0.077(4) -0.017(2) 0.009(3) 0.035(3)
Cl1B 0.0587(8) 0.0705(9) 0.0734(9) -0.0123(7) -0.0058(7) 0.0155(7)
O11B 0.000(7) 0.137(18) 0.000(9) 0.012(10) -0.005(6) -0.045(9)
O12B 0.41(8) 0.32(6) 0.57(10) -0.36(7) 0.44(8) -0.21(6)
O13B 0.23(4) 0.074(17) 0.18(4) 0.033(19) -0.22(4) 0.01(2)
O14B 0.165(5) 0.062(3) 0.077(4) -0.017(2) 0.009(3) 0.035(3)
Cl1C 0.0587(8) 0.0705(9) 0.0734(9) -0.0123(7) -0.0058(7) 0.0155(7)
O11C 0.07(3) 0.42(10) 0.39(10) 0.39(10) -0.08(4) -0.05(4)
O12C 0.029(13) 0.08(2) 0.068(19) 0.052(16) 0.054(13) 0.037(13)
O13C 0.026(14) 0.12(3) 0.000(15) 0.001(13) 0.002(10) -0.016(15)
O14C 0.13(4) 1.5(3) 0.12(4) -0.50(10) 0.03(3) -0.05(9)
Cl2A 0.0594(9) 0.0879(11) 0.0614(9) 0.0098(7) 0.0091(6) 0.0100(7)
O21A 0.000(13) 0.04(2) 0.15(4) 0.08(3) -0.058(18) -0.028(14)
O22A 0.52(17) 0.06(4) 0.40(13) -0.23(7) 0.02(11) 0.00(6)
O23A 0.106(3) 0.217(5) 0.101(3) 0.089(3) 0.029(3) 0.027(3)
O24A 0.07(3) 0.05(2) 0.08(3) 0.08(2) 0.03(2) 0.07(2)
Cl2B 0.0594(9) 0.0879(11) 0.0614(9) 0.0098(7) 0.0091(6) 0.0100(7)
O21B 0.237(8) 0.098(5) 0.228(9) -0.044(5) 0.069(7) -0.038(5)
O22B 0.074(3) 0.135(5) 0.086(3) -0.018(3) 0.010(2) 0.027(3)
O23B 0.106(3) 0.217(5) 0.101(3) 0.089(3) 0.029(3) 0.027(3)
O24B 0.065(4) 0.289(8) 0.084(4) 0.031(4) 0.003(3) 0.053(4)

loop_
_atom_type_symbol
_atom_type_description
_atom_type_scat_dispersion_real
_atom_type_scat_dispersion_imag
_atom_type_scat_source
C C 0.0033 0.0016 'International Tables Vol C Tables 4.2.6.8 and 6.1.1.4'
H H 0.0000 0.0000 'International Tables Vol C Tables 4.2.6.8 and 6.1.1.4'
O O 0.0106 0.0060 'International Tables Vol C Tables 4.2.6.8 and 6.1.1.4'
S S 0.1246 0.1234 'International Tables Vol C Tables 4.2.6.8 and 6.1.1.4'
Cl Cl 0.1484 0.1585 'International Tables Vol C Tables 4.2.6.8 and 6.1.1.4'
N N 0.0061 0.0033 'International Tables Vol C Tables 4.2.6.8 and 6.1.1.4'

loop_
_geom_angle_atom_site_label_1
_geom_angle_atom_site_label_2
_geom_angle_atom_site_label_3
_geom_angle
C18 S1 C19 98.55(19)
C18 S1 C25 99.55(17)
C19 S1 C25 100.47(17)
C7 S2 C6 99.7(2)
C7 S2 C26 101.29(18)
C6 S2 C26 103.41(17)
C13 O1 C24 118.9(3)
C1 O2 C12 118.8(4)
C6 C1 C2 120.8(4)
C6 C1 O2 122.7(4)
C2 C1 O2 116.5(5)
C3 C2 C1 118.0(5)
C4 C3 C2 122.0(5)
C3 C4 C5 120.1(5)
C4 C5 C6 118.8(5)
C1 C6 C5 120.1(4)
C1 C6 S2 120.2(3)
C5 C6 S2 119.7(4)
C12 C7 C8 120.2(5)
C12 C7 S2 120.1(4)
C8 C7 S2 119.5(5)
C9 C8 C7 120.0(7)
C8 C9 C10 120.3(7)
C9 C10 C11 121.7(7)
C12 C11 C10 116.7(7)
C7 C12 O2 123.4(4)
C7 C12 C11 121.1(5)
O2 C12 C11 115.5(6)
O1 C13 C14 117.6(4)
O1 C13 C18 122.3(4)
C14 C13 C18 120.1(4)
C15 C14 C13 118.9(4)
C14 C15 C16 121.4(5)
C17 C16 C15 120.5(4)
C16 C17 C18 118.9(4)
C17 C18 C13 120.2(4)
C17 C18 S1 119.9(3)
C13 C18 S1 120.0(3)
C24 C19 C20 119.9(4)
C24 C19 S1 120.5(3)
C20 C19 S1 119.5(3)
C21 C20 C19 119.0(4)
C20 C21 C22 119.9(4)
C23 C22 C21 121.1(4)
C24 C23 C22 119.4(4)
C23 C24 O1 117.3(4)
C23 C24 C19 120.6(4)
O1 C24 C19 122.1(3)
C26 C25 C32 118.1(3)
C26 C25 S1 107.3(2)
C32 C25 S1 113.5(3)
C27 C26 C25 120.1(3)
C27 C26 S2 107.1(2)
C25 C26 S2 104.2(2)
C26 C27 C28 114.2(3)
C29 C28 C27 120.4(4)
C30 C29 C28 130.5(5)
C29 C30 C31 128.5(5)
C30 C31 C32 111.9(4)
C31 C32 C25 120.1(3)
C90 C91 N1 176.0(8)
O12A Cl1A O11A 109.61(9)
O12A Cl1A O14A 109.49(9)
O11A Cl1A O14A 109.43(9)
O12A Cl1A O13A 109.43(9)
O11A Cl1A O13A 109.49(9)
O14A Cl1A O13A 109.38(9)
O23A Cl2A O21A 109.49(9)
O23A Cl2A O22A 109.48(9)
O21A Cl2A O22A 109.45(9)
O23A Cl2A O24A 109.50(9)
O21A Cl2A O24A 109.46(9)
O22A Cl2A O24A 109.45(9)

loop_
_geom_bond_atom_site_label_1
_geom_bond_atom_site_label_2
_geom_bond_distance
S1 C18 1.743(4)
S1 C19 1.745(4)
S1 C25 1.874(4)
S2 C7 1.735(5)
S2 C6 1.745(4)
S2 C26 1.861(4)
O1 C13 1.376(5)
O1 C24 1.380(5)
O2 C1 1.382(5)
O2 C12 1.383(6)
C1 C6 1.376(6)
C1 C2 1.377(6)
C2 C3 1.374(6)
C3 C4 1.359(7)
C4 C5 1.376(6)
C5 C6 1.388(6)
C7 C12 1.368(7)
C7 C8 1.398(6)
C8 C9 1.332(8)
C9 C10 1.379(10)
C10 C11 1.406(9)
C11 C12 1.389(7)
C13 C14 1.381(5)
C13 C18 1.399(5)
C14 C15 1.369(6)
C15 C16 1.377(6)
C16 C17 1.375(6)
C17 C18 1.386(5)
C19 C24 1.383(5)
C19 C20 1.399(5)
C20 C21 1.375(6)
C21 C22 1.383(6)
C22 C23 1.370(6)
C23 C24 1.367(5)
C25 C26 1.532(5)
C25 C32 1.540(5)
C26 C27 1.520(5)
C27 C28 1.524(5)
C28 C29 1.478(6)
C29 C30 1.312(7)
C30 C31 1.496(8)
C31 C32 1.516(6)
C90 C91 1.075(7)
C91 N1 1.425(8)
Cl1A O12A 1.3822(17)
Cl1A O11A 1.3827(18)
Cl1A O14A 1.3841(16)
Cl1A O13A 1.3843(17)
Cl2A O23A 1.3830(16)
Cl2A O21A 1.3835(18)
Cl2A O22A 1.3836(17)
Cl2A O24A 1.3835(18)
